data_9016533
loop_
_publ_author_name
'Ballirano, P.'
'Bosi, F.'

_publ_section_title
;
 Thermal behavior of afghanite, an ABABACAC member of the cancrinite group
;
_journal_name_full 'American Mineralogist'
_journal_page_first 630
_journal_page_last 640
_journal_paper_doi 10.2138/am.2012.3898
_journal_volume 97
_journal_year 2012
_chemical_compound_source 'Case Collina, Latium, Italy'
_chemical_formula_sum 'Al12 Ca5.515 Cl3 K2.505 Na7.5 O60 S3 Si12'
_chemical_name_mineral Afghanite
_space_group_IT_number 159
_symmetry_space_group_name_Hall 'P 3 -2c'
_symmetry_space_group_name_H-M 'P 3 1 c'
_cell_angle_alpha 90
_cell_angle_beta 90
_cell_angle_gamma 120
_cell_formula_units_Z 2
_cell_length_a 12.7961
_cell_length_b 12.7961
_cell_length_c 21.4094
_cell_volume 3035.920
_database_code_amcsd 0018843
_exptl_crystal_density_diffrn 2.532
_cod_original_cell_volume 3035.921
_cod_original_formula_sum 'Na7.5 K2.505 Ca5.515 Si12 Al12 O60 S3 Cl3'
_cod_database_code 9016533

loop_
_space_group_symop_operation_xyz
x,y,z
x-y,-y,1/2+z
-y,x-y,z
y,x,1/2+z
-x+y,-x,z
-x,-x+y,1/2+z

loop_
_atom_site_aniso_label
_atom_site_aniso_U_11
_atom_site_aniso_U_22
_atom_site_aniso_U_33
_atom_site_aniso_U_12
_atom_site_aniso_U_13
_atom_site_aniso_U_23
NaM1 0.04700 0.02650 0.04130 0.02390 0.00960 0.00280
KM1 0.04700 0.02650 0.04130 0.02390 0.00960 0.00280
NaM2 0.05690 0.02360 0.02950 0.02810 -0.01200 -0.00480
CaM2 0.05690 0.02360 0.02950 0.02810 -0.01200 -0.00480
NaM3 0.02950 0.03350 0.03520 0.00080 0.00030 0.00230
NaM4 0.03010 0.03800 0.09620 0.01860 -0.00610 -0.00100
CaM4 0.03010 0.03800 0.09620 0.01860 -0.00610 -0.00100
KM4 0.03010 0.03800 0.09620 0.01860 -0.00610 -0.00100
NaM4a 0.04160 0.13470 0.03000 0.06470 0.00830 0.00670
KM4a 0.04160 0.13470 0.03000 0.06470 0.00830 0.00670
Ca1 0.01310 0.01310 0.01570 0.00650 0.00000 0.00000
Ca2 0.01160 0.01160 0.01530 0.00580 0.00000 0.00000
Ca3 0.01410 0.01410 0.03300 0.00700 0.00000 0.00000
Ca4 0.01660 0.01660 0.05240 0.00830 0.00000 0.00000
Si1 0.00570 0.00710 0.00940 0.00300 0.00010 -0.00120
Si2 0.00930 0.00730 0.00670 0.00400 0.00010 0.00000
Si3 0.00620 0.00790 0.00760 0.00390 -0.00060 -0.00090
Si4 0.00900 0.00640 0.00550 0.00430 0.00080 0.00020
Al1 0.00720 0.00760 0.00650 0.00210 0.00080 0.00110
Al2 0.00770 0.00820 0.00800 0.00400 0.00010 0.00020
Al3 0.00740 0.00740 0.00590 0.00290 0.00060 0.00030
Al4 0.00660 0.00560 0.00990 0.00230 -0.00020 0.00010
O1 0.01630 0.01400 0.00860 0.00220 -0.00090 -0.00490
O2 0.02870 0.01830 0.01380 0.01450 -0.01590 -0.00930
O3 0.02150 0.01490 0.01030 0.00880 -0.00310 0.00010
O4 0.02360 0.01230 0.02300 0.00650 0.01090 0.00110
O5 0.01720 0.00910 0.02070 0.00820 0.00030 -0.00380
O6 0.02120 0.01420 0.00980 0.00520 0.00310 -0.00020
O7 0.01840 0.02800 0.01150 0.01060 -0.00840 -0.01310
O8 0.02100 0.01780 0.00660 0.01220 -0.00340 -0.00110
O9 0.02580 0.01280 0.02020 0.00600 0.01100 0.00320
O10 0.01060 0.03060 0.02970 0.01350 -0.00170 -0.01020
O11 0.02130 0.00630 0.02560 0.00520 0.00230 -0.00110
O12 0.01250 0.02240 0.02530 0.01280 -0.00500 -0.00430
O13 0.02600 0.01410 0.03670 0.01540 0.00120 0.00130
O14 0.02900 0.01100 0.02890 0.01410 0.00190 0.00140
O15 0.01160 0.01170 0.02910 0.00380 -0.00040 0.00140
O16 0.01030 0.01080 0.02690 0.00060 -0.00110 0.00280
S1 0.04250 0.04250 0.04140 0.02130 0.00000 0.00000
S2 0.03100 0.03100 0.02340 0.01550 0.00000 0.00000
S3 0.08780 0.08780 0.03240 0.04390 0.00000 0.00000
OS2a 0.22530 0.22530 0.02060 0.11270 0.00000 0.00000
OS2b 0.03060 0.05920 0.11980 0.01850 -0.02200 -0.01340
Cl1 0.09460 0.09460 0.01340 0.04730 0.00000 0.00000
Cl2 0.09180 0.09180 0.01410 0.04590 0.00000 0.00000
Cl3 0.09630 0.07210 0.02450 0.02650 0.01880 -0.00230

loop_
_atom_site_label
_atom_site_fract_x
_atom_site_fract_y
_atom_site_fract_z
_atom_site_occupancy
_atom_site_U_iso_or_equiv
_atom_site_type_symbol
_atom_site_attached_hydrogens
NaM1 0.56060 0.78150 0.36280 0.50000 0.03580 Na 0
KM1 0.56060 0.78150 0.36280 0.50000 0.03580 K 0
NaM2 0.00500 0.49820 0.49050 0.58000 0.03320 Na 0
CaM2 0.00500 0.49820 0.49050 0.42000 0.03320 Ca 0
NaM3 0.51910 0.48830 0.74070 1.00000 0.03940 Na 0
NaM4 0.77740 0.55530 0.62680 0.08500 0.05410 Na 0
CaM4 0.77740 0.55530 0.62680 0.08500 0.05410 Ca 0
KM4 0.77740 0.55530 0.62680 0.25000 0.05410 K 0
NaM4a 0.79100 0.57680 0.61780 0.33500 0.05960 Na 0
KM4a 0.79100 0.57680 0.61780 0.08500 0.05960 K 0
Ca1 0.00000 0.00000 0.50210 1.00000 0.01400 Ca 0
Ca2 0.00000 0.00000 0.75160 1.00000 0.01280 Ca 0
Ca3 0.33333 0.66667 0.63240 1.00000 0.02040 Ca 0
Ca4 0.33333 0.66667 0.87800 1.00000 0.02850 Ca 0
Si1 0.74760 0.74690 0.49550 1.00000 0.00750 Si 0
Si2 0.07660 0.66180 0.86950 1.00000 0.00790 Si 0
Si3 0.74880 0.74430 0.74490 1.00000 0.00670 Si 0
Si4 0.07680 0.66150 0.62180 1.00000 0.00680 Si 0
Al1 -0.00140 0.74090 0.99580 1.00000 0.00780 Al 0
Al2 0.59630 0.67570 0.86870 1.00000 0.00800 Al 0
Al3 0.73820 0.99580 0.74530 1.00000 0.00730 Al 0
Al4 0.59640 0.67570 0.62230 1.00000 0.00770 Al 0
O1 -0.00950 0.66120 0.67640 1.00000 0.01540 O 0
O2 0.68370 0.67160 0.68260 1.00000 0.01910 O 0
O3 0.00410 0.65180 0.80540 1.00000 0.01570 O 0
O4 0.66630 0.66350 0.80280 1.00000 0.02070 O 0
O5 0.76880 0.87830 0.74640 1.00000 0.01490 O 0
O6 -0.00050 0.66500 0.92770 1.00000 0.01670 O 0
O7 0.67760 0.67620 0.43360 1.00000 0.01970 O 0
O8 0.01380 0.65640 0.55440 1.00000 0.01400 O 0
O9 0.65930 0.66850 0.55200 1.00000 0.02130 O 0
O10 0.87550 0.75950 0.50390 1.00000 0.02220 O 0
O11 0.77490 0.88510 0.49620 1.00000 0.01850 O 0
O12 0.88190 0.76360 0.75180 1.00000 0.01820 O 0
O13 0.09120 0.54380 0.62710 1.00000 0.02320 O 0
O14 0.08810 0.54230 0.87760 1.00000 0.02110 O 0
O15 0.21310 0.77300 0.62730 1.00000 0.01840 O 0
O16 0.21380 0.77090 0.86830 1.00000 0.01810 O 0
S1 0.66667 0.33333 0.74500 1.00000 0.04210 S 0
S2 0.33333 0.66667 0.46510 1.00000 0.02850 S 0
S3 0.33333 0.66667 0.03220 1.00000 0.06940 S 0
OS1a 0.40970 0.77540 0.26260 0.33333 0.06290 O 0
OS1b 0.44610 0.75850 0.21920 0.33333 0.08350 O 0
OS1c 0.42200 0.67760 0.29410 0.33333 0.07560 O 0
OS1d 0.37420 0.77690 0.19830 0.33333 0.05890 O 0
OS2a 0.33333 0.66667 0.53030 1.00000 0.15710 O 0
OS2b 0.20980 0.59900 0.44110 1.00000 0.07160 O 0
OS3a 0.23200 0.57800 0.07140 0.33333 0.07690 O 0
OS3b 0.21400 0.62000 0.04430 0.33333 0.05410 O 0
OS3c 0.27790 0.63870 0.97710 0.33333 0.09840 O 0
OS3d 0.20640 0.59800 -0.00390 0.33333 0.13900 O 0
Cl1 0.00000 0.00000 0.62610 1.00000 0.06760 Cl 0
Cl2 0.00000 0.00000 0.87630 1.00000 0.06600 Cl 0
Cl3 0.30000 0.64360 0.75320 0.33333 0.07120 Cl 0

loop_
_cod_changelog_entry_id
_cod_changelog_entry_author
_cod_changelog_entry_date
_cod_changelog_entry_text
1
;cod-tools version 3.8.0
Id: cif_guess_AMCSD_atom_types 9581 2023-05-17 12:35:41Z saulius
;
2023-05-23T09:21:45+03:00
;Derived atom types and hydrogen counts
from atom names that follow the AMCSD naming convention
(Wat == water, O-H == hydroxyl).
;

loop_
_cod_related_entry_id
_cod_related_entry_database
_cod_related_entry_code
1 AMCSD 0018843
